data_1008570
loop_
_publ_author_name
'le Lirzin, A'
'Soubeyroux, J L'
'Tressaud, A'
'Georges, R'
'Darriet, J'

_publ_section_title
;
Systemes magnetiques de basse dimensionnalite dans des fluorures de
type usovite et jarlite
;
_journal_coden_ASTM JCPBAN
_journal_name_full
;
Journal de Chimie Physique et de Physico-Chimie Biologique
;
_journal_page_first 2173
_journal_page_last 2189
_journal_volume 88
_journal_year 1991
_chemical_formula_structural 'Ba2 Mn Cu Al2 F14'
_chemical_formula_sum 'Al2 Ba2 Cu F14 Mn'
_chemical_name_systematic
;
Barium manganese copper aluminium fluoride (2/1/1/2/14)
;
_space_group_IT_number 15
_symmetry_cell_setting monoclinic
_symmetry_Int_Tables_number 15
_symmetry_space_group_name_Hall '-C 2yc'
_symmetry_space_group_name_H-M 'C 1 2/c 1'
_cell_angle_alpha 90
_cell_angle_beta 91.49(1)
_cell_angle_gamma 90
_cell_formula_units_Z 4
_cell_length_a 13.663(1)
_cell_length_b 5.213(1)
_cell_length_c 14.326(1)
_cell_volume 1020.0
_refine_ls_R_factor_all 0.053
_cod_database_code 1008570

loop_
_symmetry_equiv_pos_as_xyz
x,y,z
-x,y,1/2-z
-x,-y,-z
x,-y,1/2+z
1/2+x,1/2+y,z
1/2-x,1/2+y,1/2-z
1/2-x,1/2-y,-z
1/2+x,1/2-y,1/2+z

loop_
_atom_site_label
_atom_site_type_symbol
_atom_site_symmetry_multiplicity
_atom_site_Wyckoff_symbol
_atom_site_fract_x
_atom_site_fract_y
_atom_site_fract_z
_atom_site_occupancy
_atom_site_attached_hydrogens
_atom_site_calc_flag
Ba1 Ba2+ 8 f 0.188(2) 0.987(5) 0.124(2) 1. 0 d
Mn1 Mn2+ 4 e 0. 0.40(2) 0.25 0.806(14) 0 d
Cu1 Cu2+ 4 e 0. 0.40(2) 0.25 0.194(14) 0 d
Cu2 Cu2+ 4 b 0. 0.5 0. 0.806(14) 0 d
Mn2 Mn2+ 4 b 0. 0.5 0. 0.194(14) 0 d
Al1 Al3+ 8 f 0.369(3) 0.499(8) 0.113(4) 1. 0 d
F1 F1- 8 f 0.149(2) 0.195(4) 0.279(2) 1. 0 d
F2 F1- 8 f 0.429(2) 0.311(4) 0.028(2) 1. 0 d
F3 F1- 8 f 0.372(2) 0.227(4) 0.199(2) 1. 0 d
F4 F1- 8 f 0.361(3) 0.228(4) 0.542(2) 1. 0 d
F5 F1- 8 f 0.504(2) 0.450(5) 0.660(2) 1. 0 d
F6 F1- 8 f 0.252(2) 0.408(5) 0.094(2) 1. 0 d
F7 F1- 8 f 0.448(2) 0.048(5) 0.381(2) 1. 0 d

loop_
_atom_type_symbol
_atom_type_oxidation_number
Ba2+ 2.000
Mn2+ 2.000
Cu2+ 2.000
Al3+ 3.000
F1- -1.000
